data_1575625
loop_
_publ_author_name
'Artem'ev, Alexander V.'
'Davydova, Maria P.'
'Kuzmin, Anton V.'
'Rakhmanova, Mariana I.'
'Bagryanskaya, Irina Yu'

_publ_section_title
;
 A tetraphosphino-bis(<i>s</i>-triazine) from cyanuric chloride and
 Ph<sub>2</sub>PH: new unexpected tandem C-C/C-P coupling reaction.
;
_journal_issue 38
_journal_name_full 'Dalton transactions (Cambridge, England : 2003)'
_journal_page_first 14440
_journal_page_last 14447
_journal_paper_doi 10.1039/d5dt01861g
_journal_volume 54
_journal_year 2025
_chemical_formula_moiety 'C54 H40 Au4 Cl4 N6 P4, 2 (C4 H10 O)'
_chemical_formula_sum 'C62 H60 Au4 Cl4 N6 O2 P4'
_chemical_formula_weight 1974.70
_chemical_name_systematic
'complex of gold(I) chloride with 4,4',6,6'-Tetrakis(diphenylphosphino)- 2,2'-bis(1,3,5-triazine)'
_space_group_crystal_system monoclinic
_space_group_IT_number 15
_space_group_name_Hall '-C 2yc'
_space_group_name_H-M_alt 'C 1 2/c 1'
_atom_sites_solution_hydrogens geom
_audit_creation_method SHELXL-2018/3
_audit_update_record
;
2025-08-20 deposited with the CCDC.	2025-09-05 downloaded from the CCDC.
;
_cell_angle_alpha 90
_cell_angle_beta 92.894(3)
_cell_angle_gamma 90
_cell_formula_units_Z 4
_cell_length_a 17.6368(10)
_cell_length_b 21.8612(10)
_cell_length_c 18.3488(9)
_cell_measurement_reflns_used 8617
_cell_measurement_temperature 296(2)
_cell_measurement_theta_max 23.49
_cell_measurement_theta_min 2.17
_cell_volume 7065.6(6)
_computing_cell_refinement 'Bruker SAINT'
_computing_data_collection 'Bruker APEX2'
_computing_data_reduction 'Bruker SAINT'
_computing_molecular_graphics 'Bruker SHELXTL'
_computing_publication_material 'Bruker SHELXTL'
_computing_structure_refinement 'SHELXL-2018/3 (Sheldrick, 2018)'
_computing_structure_solution 'SHELXT 2014/5 (Sheldrick, 2014)'
_diffrn_ambient_temperature 299(2)
_diffrn_measured_fraction_theta_full 0.995
_diffrn_measured_fraction_theta_max 0.995
_diffrn_measurement_device_type 'Bruker APEX-II CCD'
_diffrn_measurement_method '\f and \w scans'
_diffrn_radiation_type MoK\a
_diffrn_radiation_wavelength 0.71073
_diffrn_reflns_av_R_equivalents 0.0764
_diffrn_reflns_av_unetI/netI 0.0775
_diffrn_reflns_Laue_measured_fraction_full 0.995
_diffrn_reflns_Laue_measured_fraction_max 0.995
_diffrn_reflns_limit_h_max 20
_diffrn_reflns_limit_h_min -20
_diffrn_reflns_limit_k_max 26
_diffrn_reflns_limit_k_min -25
_diffrn_reflns_limit_l_max 21
_diffrn_reflns_limit_l_min -17
_diffrn_reflns_number 31070
_diffrn_reflns_point_group_measured_fraction_full 0.995
_diffrn_reflns_point_group_measured_fraction_max 0.995
_diffrn_reflns_theta_full 25.027
_diffrn_reflns_theta_max 25.027
_diffrn_reflns_theta_min 2.721
_diffrn_source 'sealed tube'
_exptl_absorpt_coefficient_mu 8.565
_exptl_absorpt_correction_T_max 0.8620
_exptl_absorpt_correction_T_min 0.4567
_exptl_absorpt_correction_type multi-scan
_exptl_absorpt_process_details SADABS
_exptl_crystal_colour yellow
_exptl_crystal_density_diffrn 1.856
_exptl_crystal_density_method 'not measured'
_exptl_crystal_description needle
_exptl_crystal_F_000 3736
_exptl_crystal_size_max 0.800
_exptl_crystal_size_mid 0.040
_exptl_crystal_size_min 0.040
_refine_diff_density_max 2.642
_refine_diff_density_min -1.343
_refine_diff_density_rms 0.182
_refine_ls_extinction_method none
_refine_ls_goodness_of_fit_ref 1.021
_refine_ls_hydrogen_treatment constr
_refine_ls_matrix_type full
_refine_ls_number_parameters 348
_refine_ls_number_reflns 6209
_refine_ls_number_restraints 30
_refine_ls_restrained_S_all 1.020
_refine_ls_R_factor_all 0.1161
_refine_ls_R_factor_gt 0.0539
_refine_ls_shift/su_max 0.006
_refine_ls_shift/su_mean 0.000
_refine_ls_structure_factor_coef Fsqd
_refine_ls_weighting_details 'w=1/[\s^2^(Fo^2^)+(0.0430P)^2^+169.3805P] where P=(Fo^2^+2Fc^2^)/3'
_refine_ls_weighting_scheme calc
_refine_ls_wR_factor_gt 0.1120
_refine_ls_wR_factor_ref 0.1404
_reflns_Friedel_coverage 0.000
_reflns_number_gt 3661
_reflns_number_total 6209
_reflns_threshold_expression 'I > 2\s(I)'
_cod_data_source_file d5dt01861g2.cif
_cod_data_source_block md993_sq
_cod_depositor_comments 'Adding full bibliography for 1575624--1575626.cif.'
_cod_original_sg_symbol_H-M 'C 2/c'
_cod_database_code 1575625
_shelx_shelxl_version_number 2018/3
_shelx_space_group_comment
;
The symmetry employed for this shelxl refinement is uniquely defined
by the following loop, which should always be used as a source of
symmetry information in preference to the above space-group names.
They are only intended as comments.
;
_shelx_estimated_absorpt_t_min 0.056
_shelx_estimated_absorpt_t_max 0.726

loop_
_space_group_symop_operation_xyz
'x, y, z'
'-x, y, -z+1/2'
'x+1/2, y+1/2, z'
'-x+1/2, y+1/2, -z+1/2'
'-x, -y, -z'
'x, -y, z-1/2'
'-x+1/2, -y+1/2, -z'
'x+1/2, -y+1/2, z-1/2'

loop_
_atom_site_label
_atom_site_type_symbol
_atom_site_fract_x
_atom_site_fract_y
_atom_site_fract_z
_atom_site_U_iso_or_equiv
_atom_site_adp_type
_atom_site_occupancy
_atom_site_site_symmetry_order
_atom_site_calc_flag
_atom_site_refinement_flags_posn
_atom_site_refinement_flags_adp
_atom_site_refinement_flags_occupancy
_atom_site_disorder_assembly
_atom_site_disorder_group
Au1 Au 0.40238(3) 0.76430(3) 0.49933(4) 0.0634(2) Uani 1 1 d . . . . .
Au2 Au 0.59154(3) 0.55328(2) 0.25037(3) 0.05383(19) Uani 1 1 d . . . . .
Cl1 Cl 0.4543(3) 0.8585(2) 0.5134(3) 0.1130(18) Uani 1 1 d . . . . .
Cl2 Cl 0.5839(3) 0.48066(17) 0.1609(2) 0.0788(12) Uani 1 1 d . . . . .
P1 P 0.35503(18) 0.67054(14) 0.48559(18) 0.0426(8) Uani 1 1 d . . . . .
P2 P 0.6104(2) 0.62024(16) 0.34112(19) 0.0507(9) Uani 1 1 d . . . . .
N1 N 0.4362(5) 0.5656(4) 0.4998(5) 0.040(2) Uani 1 1 d . . . . .
N2 N 0.4822(6) 0.6386(4) 0.4188(6) 0.044(2) Uani 1 1 d . . . . .
N3 N 0.5525(5) 0.5490(4) 0.4425(5) 0.043(2) Uani 1 1 d . . . . .
C1 C 0.4335(6) 0.6183(5) 0.4662(6) 0.038(3) Uani 1 1 d . . . . .
C2 C 0.5397(7) 0.6027(5) 0.4079(7) 0.043(3) Uani 1 1 d . . . . .
C3 C 0.4974(6) 0.5315(5) 0.4836(6) 0.033(3) Uani 1 1 d . . . . .
C4 C 0.5997(8) 0.6994(6) 0.3203(8) 0.062(4) Uani 1 1 d . . . . .
C5 C 0.6018(9) 0.7178(7) 0.2489(9) 0.073(4) Uani 1 1 d . . . . .
H5A H 0.606550 0.688808 0.212301 0.087 Uiso 1 1 calc R U . . .
C6 C 0.5970(11) 0.7791(7) 0.2314(11) 0.094(6) Uani 1 1 d . . . . .
H6A H 0.596919 0.790813 0.182639 0.113 Uiso 1 1 calc R U . . .
C7 C 0.5924(12) 0.8232(9) 0.2841(13) 0.108(7) Uani 1 1 d . . . . .
H7A H 0.591978 0.864513 0.271938 0.129 Uiso 1 1 calc R U . . .
C8 C 0.5886(12) 0.8047(8) 0.3551(12) 0.102(6) Uani 1 1 d . . . . .
H8A H 0.582893 0.833815 0.391367 0.123 Uiso 1 1 calc R U . . .
C9 C 0.5929(10) 0.7436(7) 0.3740(9) 0.082(5) Uani 1 1 d . . . . .
H9A H 0.591309 0.732019 0.422707 0.098 Uiso 1 1 calc R U . . .
C10 C 0.2897(7) 0.6589(6) 0.4095(7) 0.047(3) Uani 1 1 d . . . . .
C11 C 0.2739(8) 0.6000(8) 0.3856(8) 0.071(4) Uani 1 1 d . . . . .
H11A H 0.295959 0.566683 0.409886 0.085 Uiso 1 1 calc R U . . .
C12 C 0.2248(11) 0.5912(10) 0.3251(13) 0.103(6) Uani 1 1 d . . . . .
H12A H 0.215335 0.551852 0.307587 0.124 Uiso 1 1 calc R U . . .
C13 C 0.1904(12) 0.6400(14) 0.2913(10) 0.108(7) Uani 1 1 d . . . . .
H13A H 0.157178 0.633551 0.251046 0.129 Uiso 1 1 calc R U . . .
C14 C 0.2035(10) 0.6970(11) 0.3147(11) 0.094(6) Uani 1 1 d . . . . .
H14A H 0.178703 0.729755 0.291624 0.113 Uiso 1 1 calc R U . . .
C15 C 0.2544(8) 0.7071(7) 0.3737(8) 0.063(4) Uani 1 1 d . . . . .
H15A H 0.264589 0.746934 0.389137 0.076 Uiso 1 1 calc R U . . .
C16 C 0.3148(8) 0.6387(6) 0.5653(7) 0.052(3) Uani 1 1 d . . . . .
C17 C 0.2403(9) 0.6227(6) 0.5663(9) 0.068(4) Uani 1 1 d . . . . .
H17A H 0.208166 0.625459 0.524662 0.082 Uiso 1 1 calc R U . . .
C18 C 0.2139(13) 0.6019(8) 0.6332(14) 0.113(8) Uani 1 1 d . . . . .
H18A H 0.162732 0.592331 0.635751 0.136 Uiso 1 1 calc R U . . .
C19 C 0.260(2) 0.5954(10) 0.6936(13) 0.133(12) Uani 1 1 d . . . . .
H19A H 0.241960 0.579643 0.736460 0.160 Uiso 1 1 calc R U . . .
C20 C 0.3351(16) 0.6126(11) 0.6902(12) 0.123(9) Uani 1 1 d . . . . .
H20A H 0.367549 0.609557 0.731578 0.147 Uiso 1 1 calc R U . . .
C21 C 0.3618(11) 0.6339(8) 0.6270(8) 0.082(5) Uani 1 1 d . . . . .
H21A H 0.412480 0.645307 0.625514 0.099 Uiso 1 1 calc R U . . .
C22 C 0.7007(8) 0.6094(7) 0.3909(8) 0.062(4) Uani 1 1 d . . . . .
C23 C 0.7249(10) 0.5542(8) 0.4149(12) 0.096(6) Uani 1 1 d . . . . .
H23A H 0.693864 0.520433 0.405417 0.115 Uiso 1 1 calc R U . . .
C24 C 0.7940(10) 0.5453(10) 0.4532(14) 0.121(8) Uani 1 1 d . . . . .
H24A H 0.806282 0.507358 0.473546 0.146 Uiso 1 1 calc R U . . .
C25 C 0.8424(12) 0.5918(10) 0.4602(13) 0.113(7) Uani 1 1 d . U . . .
H25A H 0.888985 0.586125 0.485384 0.136 Uiso 1 1 calc R U . . .
C26 C 0.8249(12) 0.6481(12) 0.4309(13) 0.123(7) Uani 1 1 d . U . . .
H26A H 0.860813 0.679289 0.432391 0.148 Uiso 1 1 calc R U . . .
C27 C 0.7512(11) 0.6583(9) 0.3983(11) 0.105(6) Uani 1 1 d . U . . .
H27A H 0.736821 0.697062 0.382084 0.126 Uiso 1 1 calc R U . . .
O1S O 0.000000 0.4904(19) 0.250000 0.252(17) Uani 1 2 d S TU P . .
C1S C -0.005(3) 0.524(2) 0.188(2) 0.27(2) Uani 1 1 d . U . . .
H1SA H 0.044035 0.543283 0.180852 0.319 Uiso 1 1 calc R U . . .
H1SB H -0.041894 0.556320 0.192709 0.319 Uiso 1 1 calc R U . . .
C2S C -0.026(2) 0.4880(18) 0.125(2) 0.255(19) Uani 1 1 d . U . . .
H2SA H -0.028264 0.513596 0.082235 0.383 Uiso 1 1 calc R U . . .
H2SB H 0.011549 0.456516 0.119008 0.383 Uiso 1 1 calc R U . . .
H2SC H -0.074362 0.469550 0.130863 0.383 Uiso 1 1 calc R U . . .

loop_
_atom_site_aniso_label
_atom_site_aniso_U_11
_atom_site_aniso_U_22
_atom_site_aniso_U_33
_atom_site_aniso_U_23
_atom_site_aniso_U_13
_atom_site_aniso_U_12
Au1 0.0540(4) 0.0541(4) 0.0817(4) -0.0094(3) 0.0004(3) 0.0065(3)
Au2 0.0617(4) 0.0546(3) 0.0457(3) -0.0017(2) 0.0072(2) 0.0008(3)
Cl1 0.087(3) 0.074(3) 0.178(6) -0.033(3) 0.002(3) -0.024(3)
Cl2 0.122(4) 0.060(2) 0.053(2) -0.0089(18) -0.016(2) 0.017(2)
P1 0.0367(19) 0.0419(18) 0.050(2) 0.0026(15) 0.0056(15) 0.0135(14)
P2 0.049(2) 0.056(2) 0.049(2) -0.0085(16) 0.0165(17) -0.0056(17)
N1 0.036(6) 0.040(6) 0.045(6) 0.005(5) 0.006(5) -0.001(4)
N2 0.044(6) 0.035(6) 0.055(7) 0.000(5) 0.006(5) 0.000(5)
N3 0.037(6) 0.047(6) 0.047(6) -0.006(5) 0.009(5) 0.002(5)
C1 0.035(7) 0.042(7) 0.038(7) 0.000(5) 0.000(5) -0.008(5)
C2 0.037(7) 0.037(7) 0.054(8) -0.015(6) -0.003(6) -0.004(6)
C3 0.029(6) 0.039(6) 0.032(6) -0.003(5) 0.000(5) 0.004(5)
C4 0.067(10) 0.063(9) 0.058(10) -0.007(7) 0.023(8) -0.020(8)
C5 0.086(12) 0.070(11) 0.065(11) -0.003(8) 0.029(9) -0.002(8)
C6 0.134(17) 0.054(10) 0.100(14) 0.001(10) 0.059(13) -0.002(10)
C7 0.138(19) 0.068(12) 0.121(18) 0.011(12) 0.045(15) -0.025(11)
C8 0.140(18) 0.057(11) 0.112(17) -0.010(11) 0.032(14) -0.009(11)
C9 0.124(15) 0.047(9) 0.077(12) -0.006(8) 0.034(11) -0.006(9)
C10 0.042(8) 0.052(8) 0.047(8) 0.000(6) 0.005(6) 0.008(6)
C11 0.046(9) 0.096(13) 0.069(11) -0.009(9) -0.008(8) 0.007(8)
C12 0.076(14) 0.097(15) 0.135(19) -0.029(14) 0.001(13) -0.004(11)
C13 0.100(17) 0.16(2) 0.058(12) -0.026(14) -0.015(11) 0.001(17)
C14 0.059(12) 0.138(19) 0.082(14) 0.031(13) -0.013(10) 0.039(12)
C15 0.058(10) 0.062(9) 0.070(10) 0.020(8) 0.007(8) 0.015(8)
C16 0.052(9) 0.054(8) 0.051(9) -0.001(6) 0.016(7) 0.023(7)
C17 0.064(11) 0.057(9) 0.085(12) -0.001(8) 0.014(9) 0.020(8)
C18 0.129(19) 0.079(13) 0.14(2) 0.009(13) 0.094(17) 0.007(12)
C19 0.25(4) 0.090(15) 0.069(15) 0.035(12) 0.07(2) 0.049(19)
C20 0.16(2) 0.14(2) 0.066(14) 0.006(13) 0.023(16) 0.077(19)
C21 0.097(13) 0.107(13) 0.042(9) 0.011(8) -0.002(9) 0.028(10)
C22 0.056(9) 0.068(10) 0.064(10) -0.027(8) 0.011(7) -0.016(8)
C23 0.060(12) 0.069(12) 0.157(19) -0.035(12) -0.014(11) 0.013(9)
C24 0.051(12) 0.100(16) 0.21(3) -0.005(15) -0.024(14) 0.009(11)
C25 0.070(13) 0.108(16) 0.16(2) -0.015(14) -0.006(12) -0.023(13)
C26 0.089(14) 0.140(17) 0.139(17) -0.001(14) -0.016(13) -0.057(14)
C27 0.087(14) 0.107(14) 0.119(16) -0.009(12) -0.009(12) -0.021(12)
O1S 0.31(3) 0.21(3) 0.24(3) 0.000 0.05(2) 0.000
C1S 0.29(3) 0.25(3) 0.25(3) 0.02(2) -0.03(3) 0.00(2)
C2S 0.29(3) 0.24(3) 0.23(3) 0.00(2) 0.03(2) -0.01(2)

loop_
_atom_type_symbol
_atom_type_description
_atom_type_scat_dispersion_real
_atom_type_scat_dispersion_imag
_atom_type_scat_source
C C 0.0033 0.0016 'International Tables Vol C Tables 4.2.6.8 and 6.1.1.4'
H H 0.0000 0.0000 'International Tables Vol C Tables 4.2.6.8 and 6.1.1.4'
N N 0.0061 0.0033 'International Tables Vol C Tables 4.2.6.8 and 6.1.1.4'
P P 0.1023 0.0942 'International Tables Vol C Tables 4.2.6.8 and 6.1.1.4'
Cl Cl 0.1484 0.1585 'International Tables Vol C Tables 4.2.6.8 and 6.1.1.4'
Au Au -2.0133 8.8022 'International Tables Vol C Tables 4.2.6.8 and 6.1.1.4'
O O 0.0106 0.0060 'International Tables Vol C Tables 4.2.6.8 and 6.1.1.4'

loop_
_geom_angle_atom_site_label_1
_geom_angle_atom_site_label_2
_geom_angle_atom_site_label_3
_geom_angle
_geom_angle_site_symmetry_1
_geom_angle_site_symmetry_3
_geom_angle_publ_flag
P1 Au1 Cl1 178.18(16) . . ?
P2 Au2 Cl2 174.22(15) . . ?
P2 Au2 Au2 96.57(9) . 2_655 ?
Cl2 Au2 Au2 88.53(12) . 2_655 ?
C10 P1 C16 108.4(6) . . ?
C10 P1 C1 102.8(5) . . ?
C16 P1 C1 104.4(5) . . ?
C10 P1 Au1 116.4(4) . . ?
C16 P1 Au1 115.2(5) . . ?
C1 P1 Au1 108.2(4) . . ?
C4 P2 C22 108.5(7) . . ?
C4 P2 C2 106.2(6) . . ?
C22 P2 C2 104.3(6) . . ?
C4 P2 Au2 117.9(5) . . ?
C22 P2 Au2 112.6(5) . . ?
C2 P2 Au2 106.3(4) . . ?
C1 N1 C3 113.1(10) . . ?
C2 N2 C1 115.7(10) . . ?
C3 N3 C2 114.3(10) . . ?
N1 C1 N2 126.4(11) . . ?
N1 C1 P1 117.8(9) . . ?
N2 C1 P1 115.9(9) . . ?
N2 C2 N3 124.3(11) . . ?
N2 C2 P2 122.5(10) . . ?
N3 C2 P2 113.2(9) . . ?
N3 C3 N1 125.7(10) . . ?
N3 C3 C3 117.6(12) . 5_666 ?
N1 C3 C3 116.6(12) . 5_666 ?
C5 C4 C9 118.8(14) . . ?
C5 C4 P2 118.7(11) . . ?
C9 C4 P2 122.4(12) . . ?
C6 C5 C4 120.1(15) . . ?
C6 C5 H5A 119.9 . . ?
C4 C5 H5A 119.9 . . ?
C7 C6 C5 121.6(18) . . ?
C7 C6 H6A 119.2 . . ?
C5 C6 H6A 119.2 . . ?
C6 C7 C8 118.1(17) . . ?
C6 C7 H7A 121.0 . . ?
C8 C7 H7A 121.0 . . ?
C7 C8 C9 121.3(18) . . ?
C7 C8 H8A 119.3 . . ?
C9 C8 H8A 119.3 . . ?
C8 C9 C4 120.0(16) . . ?
C8 C9 H9A 120.0 . . ?
C4 C9 H9A 120.0 . . ?
C15 C10 C11 118.8(14) . . ?
C15 C10 P1 121.6(11) . . ?
C11 C10 P1 119.6(10) . . ?
C10 C11 C12 119.5(16) . . ?
C10 C11 H11A 120.3 . . ?
C12 C11 H11A 120.3 . . ?
C13 C12 C11 120.1(19) . . ?
C13 C12 H12A 120.0 . . ?
C11 C12 H12A 120.0 . . ?
C14 C13 C12 121.3(19) . . ?
C14 C13 H13A 119.4 . . ?
C12 C13 H13A 119.4 . . ?
C13 C14 C15 119.7(17) . . ?
C13 C14 H14A 120.2 . . ?
C15 C14 H14A 120.2 . . ?
C10 C15 C14 120.6(16) . . ?
C10 C15 H15A 119.7 . . ?
C14 C15 H15A 119.7 . . ?
C17 C16 C21 120.7(14) . . ?
C17 C16 P1 122.1(11) . . ?
C21 C16 P1 117.1(12) . . ?
C16 C17 C18 117.2(17) . . ?
C16 C17 H17A 121.4 . . ?
C18 C17 H17A 121.4 . . ?
C19 C18 C17 122(2) . . ?
C19 C18 H18A 118.8 . . ?
C17 C18 H18A 118.8 . . ?
C18 C19 C20 118(2) . . ?
C18 C19 H19A 120.8 . . ?
C20 C19 H19A 120.8 . . ?
C21 C20 C19 121(2) . . ?
C21 C20 H20A 119.7 . . ?
C19 C20 H20A 119.7 . . ?
C20 C21 C16 121(2) . . ?
C20 C21 H21A 119.6 . . ?
C16 C21 H21A 119.6 . . ?
C23 C22 C27 117.6(17) . . ?
C23 C22 P2 122.6(12) . . ?
C27 C22 P2 119.4(14) . . ?
C22 C23 C24 123.2(17) . . ?
C22 C23 H23A 118.4 . . ?
C24 C23 H23A 118.4 . . ?
C25 C24 C23 119(2) . . ?
C25 C24 H24A 120.5 . . ?
C23 C24 H24A 120.5 . . ?
C24 C25 C26 121(2) . . ?
C24 C25 H25A 119.4 . . ?
C26 C25 H25A 119.4 . . ?
C25 C26 C27 119.2(19) . . ?
C25 C26 H26A 120.4 . . ?
C27 C26 H26A 120.4 . . ?
C22 C27 C26 119(2) . . ?
C22 C27 H27A 120.4 . . ?
C26 C27 H27A 120.4 . . ?
C1S O1S C1S 114(6) . 2 ?
O1S C1S C2S 112(4) . . ?
O1S C1S H1SA 109.1 . . ?
C2S C1S H1SA 109.1 . . ?
O1S C1S H1SB 109.1 . . ?
C2S C1S H1SB 109.1 . . ?
H1SA C1S H1SB 107.9 . . ?
C1S C2S H2SA 109.5 . . ?
C1S C2S H2SB 109.5 . . ?
H2SA C2S H2SB 109.5 . . ?
C1S C2S H2SC 109.5 . . ?
H2SA C2S H2SC 109.5 . . ?
H2SB C2S H2SC 109.5 . . ?

loop_
_geom_bond_atom_site_label_1
_geom_bond_atom_site_label_2
_geom_bond_distance
_geom_bond_site_symmetry_2
_geom_bond_publ_flag
Au1 P1 2.223(3) . ?
Au1 Cl1 2.263(4) . ?
Au2 P2 2.229(3) . ?
Au2 Cl2 2.283(4) . ?
Au2 Au2 3.2283(11) 2_655 ?
P1 C10 1.783(13) . ?
P1 C16 1.797(13) . ?
P1 C1 1.842(12) . ?
P2 C4 1.781(15) . ?
P2 C22 1.810(16) . ?
P2 C2 1.832(13) . ?
N1 C1 1.307(14) . ?
N1 C3 1.357(14) . ?
N2 C2 1.306(14) . ?
N2 C1 1.329(14) . ?
N3 C3 1.317(14) . ?
N3 C2 1.350(15) . ?
C3 C3 1.50(2) 5_666 ?
C4 C5 1.372(19) . ?
C4 C9 1.389(19) . ?
C5 C6 1.38(2) . ?
C5 H5A 0.9300 . ?
C6 C7 1.37(2) . ?
C6 H6A 0.9300 . ?
C7 C8 1.37(3) . ?
C7 H7A 0.9300 . ?
C8 C9 1.38(2) . ?
C8 H8A 0.9300 . ?
C9 H9A 0.9300 . ?
C10 C15 1.375(17) . ?
C10 C11 1.384(19) . ?
C11 C12 1.39(2) . ?
C11 H11A 0.9300 . ?
C12 C13 1.36(3) . ?
C12 H12A 0.9300 . ?
C13 C14 1.33(3) . ?
C13 H13A 0.9300 . ?
C14 C15 1.39(2) . ?
C14 H14A 0.9300 . ?
C15 H15A 0.9300 . ?
C16 C17 1.361(19) . ?
C16 C21 1.37(2) . ?
C17 C18 1.41(2) . ?
C17 H17A 0.9300 . ?
C18 C19 1.35(3) . ?
C18 H18A 0.9300 . ?
C19 C20 1.38(3) . ?
C19 H19A 0.9300 . ?
C20 C21 1.36(3) . ?
C20 H20A 0.9300 . ?
C21 H21A 0.9300 . ?
C22 C23 1.35(2) . ?
C22 C27 1.39(2) . ?
C23 C24 1.39(2) . ?
C23 H23A 0.9300 . ?
C24 C25 1.33(2) . ?
C24 H24A 0.9300 . ?
C25 C26 1.37(3) . ?
C25 H25A 0.9300 . ?
C26 C27 1.42(3) . ?
C26 H26A 0.9300 . ?
C27 H27A 0.9300 . ?
O1S C1S 1.36(4) . ?
O1S C1S 1.36(4) 2 ?
C1S C2S 1.43(5) . ?
C1S H1SA 0.9700 . ?
C1S H1SB 0.9700 . ?
C2S H2SA 0.9600 . ?
C2S H2SB 0.9600 . ?
C2S H2SC 0.9600 . ?
